data_1010262
loop_
_publ_author_name
'Ketelaar, J A A'

_publ_section_title 'Die Kristallstruktur des Silbernitrits.'
_journal_coden_ASTM ZEKGAX
_journal_name_full
;
Zeitschrift fuer Kristallographie, Kristallgeometrie, Kristallphysik,
Kristallchemie (-144,1977)
;
_journal_page_first 383
_journal_page_last 393
_journal_volume 95
_journal_year 1936
_chemical_formula_structural 'Ag N O2'
_chemical_formula_sum 'Ag N O2'
_chemical_name_systematic 'Silver nitrate(III)'
_space_group_IT_number 44
_symmetry_cell_setting orthorhombic
_symmetry_Int_Tables_number 44
_symmetry_space_group_name_Hall 'I 2 -2'
_symmetry_space_group_name_H-M 'I m m 2'
_cell_angle_alpha 90
_cell_angle_beta 90
_cell_angle_gamma 90
_cell_formula_units_Z 2
_cell_length_a 3.505(7)
_cell_length_b 6.14(1)
_cell_length_c 5.16(2)
_cell_volume 111.0
_exptl_crystal_density_meas 4.54
_cod_database_code 1010262

loop_
_symmetry_equiv_pos_as_xyz
x,y,z
-x,-y,z
-x,y,z
x,-y,z
1/2+x,1/2+y,1/2+z
1/2-x,1/2-y,1/2+z
1/2-x,1/2+y,1/2+z
1/2+x,1/2-y,1/2+z

loop_
_atom_site_label
_atom_site_type_symbol
_atom_site_symmetry_multiplicity
_atom_site_Wyckoff_symbol
_atom_site_fract_x
_atom_site_fract_y
_atom_site_fract_z
_atom_site_occupancy
_atom_site_attached_hydrogens
_atom_site_calc_flag
Ag1 Ag1+ 2 a 0. 0. 0. 1. 0 d
N1 N3+ 2 a 0. 0. 0.40(5) 1. 0 d
O1 O2- 4 d 0. 0.167(10) 0.50(3) 1. 0 d

loop_
_atom_type_symbol
_atom_type_oxidation_number
Ag1+ 1.000
N3+ 3.000
O2- -2.000
